data_4319844
loop_
_publ_author_name
'John F. Lehmann'
'David A. Dixon'
'Gary J. Schrobilgen'

_publ_section_title
;
 X-ray Crystal Structures of \a-KrF2, [KrF][MF6] (M = As, Sb, Bi),
 [Kr2F3][SbF6].KrF2, [Kr2F3]2[SbF6]2.KrF2, and [Kr2F3][AsF6].[KrF][AsF6];
 Synthesis and Characterization of [Kr2F3][PF6].nKrF2; and Theoretical
 Studies of KrF2, KrF+, Kr2F3+, and the [KrF][MF6] (M = P, As, Sb, Bi) Ion
 Pairs
;
_journal_name_full 'Inorganic Chemistry'
_journal_page_first 3002
_journal_page_last 3017
_journal_paper_doi 10.1021/ic001167w
_journal_volume 40
_journal_year 2001
_chemical_formula_sum 'F11 Kr3 Sb'
_chemical_formula_weight 582.15
_chemical_name_systematic
; 
 ? 
;
_space_group_IT_number 2
_symmetry_cell_setting triclinic
_symmetry_space_group_name_Hall '-P 1'
_symmetry_space_group_name_H-M 'P -1'
_atom_sites_solution_hydrogens geom
_atom_sites_solution_primary direct
_atom_sites_solution_secondary difmap
_audit_creation_method SHELXL-97
_cell_angle_alpha 69.659(9)
_cell_angle_beta 63.754(10)
_cell_angle_gamma 82.595(11)
_cell_formula_units_Z 2
_cell_length_a 8.032(3)
_cell_length_b 8.559(4)
_cell_length_c 8.948(4)
_cell_measurement_temperature 160(2)
_cell_volume 517.1(4)
_computing_structure_refinement 'SHELXL-97 (Sheldrick, 1997)'
_computing_structure_solution 'SHELXS-97 (Sheldrick, 1990)'
_diffrn_ambient_temperature 160(2)
_diffrn_measured_fraction_theta_full 0.814
_diffrn_measured_fraction_theta_max 0.814
_diffrn_radiation_monochromator graphite
_diffrn_radiation_source 'fine-focus sealed tube'
_diffrn_radiation_type MoK\a
_diffrn_radiation_wavelength 0.71073
_diffrn_reflns_av_R_equivalents 0.0307
_diffrn_reflns_av_sigmaI/netI 0.0448
_diffrn_reflns_limit_h_max 10
_diffrn_reflns_limit_h_min -9
_diffrn_reflns_limit_k_max 11
_diffrn_reflns_limit_k_min -11
_diffrn_reflns_limit_l_max 11
_diffrn_reflns_limit_l_min -11
_diffrn_reflns_number 4218
_diffrn_reflns_theta_full 27.62
_diffrn_reflns_theta_max 27.62
_diffrn_reflns_theta_min 2.54
_exptl_absorpt_coefficient_mu 15.542
_exptl_crystal_density_diffrn 3.739
_exptl_crystal_density_method 'not measured'
_exptl_crystal_F_000 516
_refine_diff_density_max 1.537
_refine_diff_density_min -1.247
_refine_diff_density_rms 0.283
_refine_ls_extinction_coef 0.0409(19)
_refine_ls_extinction_expression Fc^*^=kFc[1+0.001xFc^2^\l^3^/sin(2\q)]^-1/4^
_refine_ls_extinction_method SHELXL
_refine_ls_goodness_of_fit_ref 1.038
_refine_ls_hydrogen_treatment mixed
_refine_ls_matrix_type full
_refine_ls_number_parameters 137
_refine_ls_number_reflns 1956
_refine_ls_number_restraints 0
_refine_ls_restrained_S_all 1.038
_refine_ls_R_factor_all 0.0483
_refine_ls_R_factor_gt 0.0402
_refine_ls_shift/su_max 0.001
_refine_ls_shift/su_mean 0.000
_refine_ls_structure_factor_coef Fsqd
_refine_ls_weighting_details 'calc w=1/[\s^2^(Fo^2^)+(0.0655P)^2^+0.0000P] where P=(Fo^2^+2Fc^2^)/3'
_refine_ls_weighting_scheme calc
_refine_ls_wR_factor_gt 0.1011
_refine_ls_wR_factor_ref 0.1039
_reflns_number_gt 1618
_reflns_number_total 1956
_reflns_threshold_expression >2sigma(I)
_cod_data_source_file ic001167w_6.cif
_cod_data_source_block Kr2F3+SbF6-KrF2b
_cod_database_code 4319844

loop_
_symmetry_equiv_pos_as_xyz
'x, y, z'
'-x, -y, -z'

loop_
_atom_site_label
_atom_site_type_symbol
_atom_site_fract_x
_atom_site_fract_y
_atom_site_fract_z
_atom_site_U_iso_or_equiv
_atom_site_adp_type
_atom_site_occupancy
_atom_site_calc_flag
_atom_site_refinement_flags
_atom_site_disorder_assembly
_atom_site_disorder_group
Sb1 Sb 0.29012(6) 0.67814(5) 0.77958(6) 0.01696(19) Uani 1 d . . .
Kr5 Kr 0.80852(10) -0.14759(9) 0.70707(9) 0.0218(2) Uani 1 d . . .
Kr1 Kr 0.23448(11) 0.16519(8) 0.77950(8) 0.0202(2) Uani 1 d . . .
Kr2 Kr 0.68954(11) 0.32873(9) 0.72682(9) 0.0235(2) Uani 1 d . . .
F14 F 0.5421(6) 0.6789(5) 0.6222(5) 0.0292(10) Uani 1 d . . .
F13 F 0.3606(6) 0.7950(5) 0.8861(6) 0.0289(10) Uani 1 d . . .
F12 F 0.0423(6) 0.6839(5) 0.9342(5) 0.0265(10) Uani 1 d . . .
F11 F 0.3251(6) 0.4758(5) 0.9316(5) 0.0300(11) Uani 1 d . . .
F3 F 0.5087(7) 0.2016(7) 0.7028(6) 0.0409(13) Uani 1 d . . .
F10 F 0.2240(7) 0.5606(5) 0.6710(5) 0.0312(11) Uani 1 d . . .
F2 F 0.8574(8) 0.4392(6) 0.7364(6) 0.0417(13) Uani 1 d . . .
F9 F 0.2614(6) 0.8810(5) 0.6233(5) 0.0299(10) Uani 1 d . . .
F8 F 0.6819(7) -0.0757(6) 0.9055(6) 0.0369(12) Uani 1 d . . .
F7 F 0.9376(6) -0.2113(6) 0.5063(5) 0.0349(12) Uani 1 d . . .
F1 F -0.0040(6) 0.1159(5) 0.8444(6) 0.0312(11) Uani 1 d . . .

loop_
_atom_site_aniso_label
_atom_site_aniso_U_11
_atom_site_aniso_U_22
_atom_site_aniso_U_33
_atom_site_aniso_U_23
_atom_site_aniso_U_13
_atom_site_aniso_U_12
Sb1 0.0164(3) 0.0167(3) 0.0182(3) -0.0067(2) -0.00727(19) 0.00182(18)
Kr5 0.0204(4) 0.0244(4) 0.0210(4) -0.0067(3) -0.0095(3) 0.0002(3)
Kr1 0.0217(4) 0.0210(4) 0.0177(4) -0.0068(3) -0.0081(3) 0.0020(3)
Kr2 0.0256(5) 0.0240(4) 0.0216(4) -0.0092(3) -0.0111(3) 0.0069(3)
F14 0.020(2) 0.037(3) 0.025(2) -0.012(2) -0.0036(18) 0.0019(19)
F13 0.028(3) 0.033(3) 0.032(2) -0.015(2) -0.014(2) -0.0022(19)
F12 0.016(2) 0.034(3) 0.029(2) -0.0132(19) -0.0068(18) 0.0025(18)
F11 0.031(3) 0.024(2) 0.029(2) -0.0006(19) -0.015(2) 0.0085(19)
F3 0.029(3) 0.065(3) 0.030(2) -0.020(2) -0.009(2) -0.004(2)
F10 0.043(3) 0.032(2) 0.027(2) -0.016(2) -0.015(2) -0.006(2)
F2 0.052(3) 0.031(3) 0.050(3) -0.013(2) -0.026(3) -0.007(2)
F9 0.035(3) 0.022(2) 0.030(2) -0.0048(19) -0.016(2) 0.007(2)
F8 0.042(3) 0.050(3) 0.032(2) -0.027(2) -0.021(2) 0.012(2)
F7 0.030(3) 0.044(3) 0.026(2) -0.014(2) -0.008(2) 0.007(2)
F1 0.029(3) 0.038(3) 0.028(2) -0.007(2) -0.015(2) -0.003(2)

loop_
_atom_type_symbol
_atom_type_description
_atom_type_scat_dispersion_real
_atom_type_scat_dispersion_imag
_atom_type_scat_source
F F 0.0171 0.0103 'International Tables Vol C Tables 4.2.6.8 and 6.1.1.4'
Kr Kr -0.5574 2.7079 'International Tables Vol C Tables 4.2.6.8 and 6.1.1.4'
Sb Sb -0.5866 1.5461 'International Tables Vol C Tables 4.2.6.8 and 6.1.1.4'

loop_
_geom_angle_atom_site_label_1
_geom_angle_atom_site_label_2
_geom_angle_atom_site_label_3
_geom_angle
_geom_angle_site_symmetry_1
_geom_angle_site_symmetry_3
_geom_angle_publ_flag
F12 Sb1 F11 92.50(19) . . ?
F12 Sb1 F10 90.9(2) . . ?
F11 Sb1 F10 89.6(2) . . ?
F12 Sb1 F13 90.12(19) . . ?
F11 Sb1 F13 90.1(2) . . ?
F10 Sb1 F13 179.0(2) . . ?
F12 Sb1 F9 88.94(19) . . ?
F11 Sb1 F9 178.56(19) . . ?
F10 Sb1 F9 90.4(2) . . ?
F13 Sb1 F9 89.82(19) . . ?
F12 Sb1 F14 178.30(18) . . ?
F11 Sb1 F14 88.65(19) . . ?
F10 Sb1 F14 90.4(2) . . ?
F13 Sb1 F14 88.6(2) . . ?
F9 Sb1 F14 89.91(19) . . ?
F7 Kr5 F8 178.0(2) . . ?
F1 Kr1 F3 175.1(2) . . ?
F2 Kr2 F3 176.8(2) . . ?
Kr1 F3 Kr2 142.5(3) . . ?

loop_
_geom_bond_atom_site_label_1
_geom_bond_atom_site_label_2
_geom_bond_distance
_geom_bond_site_symmetry_2
_geom_bond_publ_flag
Sb1 F12 1.861(4) . ?
Sb1 F11 1.872(4) . ?
Sb1 F10 1.874(4) . ?
Sb1 F13 1.875(4) . ?
Sb1 F9 1.875(4) . ?
Sb1 F14 1.886(4) . ?
Kr5 F7 1.868(4) . ?
Kr5 F8 1.888(4) . ?
Kr1 F1 1.800(5) . ?
Kr1 F3 2.027(5) . ?
Kr2 F2 1.790(5) . ?
Kr2 F3 2.046(5) . ?
